data_7029552
loop_
_publ_author_name
'Guo, Liping'
'Zhu, Xiancui'
'Zhou, Shuangliu'
'Mu, Xiaolong'
'Wei, Yun'
'Wang, Shaowu'
'Feng, Zhijun'
'Zhang, Guangchao'
'Deng, Baojia'

_publ_section_title
;
 Rare-earth alkyl complexes supported by formamidinate ligands: synthesis,
 structure, and catalytic activity for isoprene polymerization.
;
_journal_issue 18
_journal_name_full 'Dalton transactions (Cambridge, England : 2003)'
_journal_page_first 6842
_journal_page_last 6847
_journal_paper_doi 10.1039/c4dt00242c
_journal_volume 43
_journal_year 2014
_chemical_formula_sum 'C42 H57 N4 O Si Y'
_chemical_formula_weight 750.92
_chemical_name_systematic
; 
 ? 
;
_space_group_IT_number 2
_symmetry_cell_setting triclinic
_symmetry_space_group_name_Hall '-P 1'
_symmetry_space_group_name_H-M 'P -1'
_atom_sites_solution_hydrogens geom
_atom_sites_solution_primary direct
_atom_sites_solution_secondary difmap
_audit_creation_method SHELXL-97
_cell_angle_alpha 97.761(4)
_cell_angle_beta 91.453(4)
_cell_angle_gamma 114.960(4)
_cell_formula_units_Z 2
_cell_length_a 11.983(4)
_cell_length_b 12.232(4)
_cell_length_c 17.139(5)
_cell_measurement_reflns_used 5498
_cell_measurement_temperature 173(2)
_cell_measurement_theta_max 25.08
_cell_measurement_theta_min 2.26
_cell_volume 2247.2(12)
_computing_cell_refinement 'Bruker SMART'
_computing_data_collection 'Bruker SMART'
_computing_data_reduction 'Bruker SAINT'
_computing_molecular_graphics 'Bruker SHELXTL'
_computing_publication_material 'Bruker SHELXTL'
_computing_structure_refinement 'SHELXL-97 (Sheldrick, 1997)'
_computing_structure_solution 'SHELXS-97 (Sheldrick, 1990)'
_diffrn_ambient_temperature 173(2)
_diffrn_measured_fraction_theta_full 0.984
_diffrn_measured_fraction_theta_max 0.984
_diffrn_measurement_device_type 'CCD area detector'
_diffrn_measurement_method 'phi and omega scans'
_diffrn_radiation_monochromator graphite
_diffrn_radiation_source 'fine-focus sealed tube'
_diffrn_radiation_type MoK\a
_diffrn_radiation_wavelength 0.71073
_diffrn_reflns_av_R_equivalents 0.0552
_diffrn_reflns_av_unetI/netI 0.1051
_diffrn_reflns_limit_h_max 13
_diffrn_reflns_limit_h_min -14
_diffrn_reflns_limit_k_max 14
_diffrn_reflns_limit_k_min -14
_diffrn_reflns_limit_l_max 20
_diffrn_reflns_limit_l_min -19
_diffrn_reflns_number 15109
_diffrn_reflns_theta_full 25.00
_diffrn_reflns_theta_max 25.00
_diffrn_reflns_theta_min 1.86
_exptl_absorpt_coefficient_mu 1.356
_exptl_absorpt_correction_T_max 0.8434
_exptl_absorpt_correction_T_min 0.7193
_exptl_absorpt_correction_type multi-scan
_exptl_crystal_colour colorless
_exptl_crystal_density_diffrn 1.110
_exptl_crystal_density_method 'not measured'
_exptl_crystal_description block
_exptl_crystal_F_000 796
_exptl_crystal_size_max 0.26
_exptl_crystal_size_mid 0.17
_exptl_crystal_size_min 0.13
_platon_squeeze_details
;
;
_refine_diff_density_max 0.744
_refine_diff_density_min -0.939
_refine_diff_density_rms 0.071
_refine_ls_extinction_method none
_refine_ls_goodness_of_fit_ref 1.082
_refine_ls_hydrogen_treatment mixed
_refine_ls_matrix_type full
_refine_ls_number_parameters 453
_refine_ls_number_reflns 7818
_refine_ls_number_restraints 40
_refine_ls_restrained_S_all 1.102
_refine_ls_R_factor_all 0.0889
_refine_ls_R_factor_gt 0.0546
_refine_ls_shift/su_max 0.001
_refine_ls_shift/su_mean 0.000
_refine_ls_structure_factor_coef Fsqd
_refine_ls_weighting_details 'calc w=1/[\s^2^(Fo^2^)+(0.0200P)^2^+0.7001P] where P=(Fo^2^+2Fc^2^)/3'
_refine_ls_weighting_scheme calc
_refine_ls_wR_factor_gt 0.1076
_refine_ls_wR_factor_ref 0.1152
_reflns_number_gt 5272
_reflns_number_total 7818
_reflns_threshold_expression >2sigma(I)
_cod_data_source_file c4dt00242c2.cif
_cod_data_source_block complex_1
_cod_depositor_comments
;
The following automatic conversions were performed:

'_symmetry_cell_setting' value 'Triclinic' changed to 'triclinic'
according to
/usr/data/users/saulius/crontab/automatic-downloads/rss-feeds/RSC/lib/dictionaries/cif_core.dic
dictionary named 'cif_core.dic' version 2.4.2 from 2011-04-26.

Automatic conversion script
Id: cif_fix_values 2281 2013-09-26 08:29:07Z andrius 
;
_cod_original_sg_symbol_H-M P-1
_cod_database_code 7029552

loop_
_symmetry_equiv_pos_as_xyz
'x, y, z'
'-x, -y, -z'

loop_
_atom_site_label
_atom_site_type_symbol
_atom_site_fract_x
_atom_site_fract_y
_atom_site_fract_z
_atom_site_U_iso_or_equiv
_atom_site_adp_type
_atom_site_occupancy
_atom_site_symmetry_multiplicity
_atom_site_calc_flag
_atom_site_refinement_flags
C1 C 0.7003(5) 0.2740(4) 0.0592(3) 0.0528(13) Uani 1 1 d .
C2 C 0.6131(6) 0.2229(5) -0.0073(3) 0.0591(14) Uani 1 1 d .
C3 C 0.6580(7) 0.2374(6) -0.0814(3) 0.0828(19) Uani 1 1 d .
H3 H 0.6007 0.2067 -0.1272 0.099 Uiso 1 1 calc R
C4 C 0.7782(9) 0.2927(6) -0.0902(4) 0.103(3) Uani 1 1 d .
H4 H 0.8051 0.2984 -0.1418 0.123 Uiso 1 1 calc R
C5 C 0.8651(7) 0.3424(6) -0.0245(4) 0.094(2) Uani 1 1 d .
H5 H 0.9506 0.3829 -0.0315 0.112 Uiso 1 1 calc R
C6 C 0.8264(6) 0.3327(5) 0.0518(3) 0.0657(15) Uani 1 1 d .
C7 C 0.4784(5) 0.1588(5) 0.0008(3) 0.0689(16) Uani 1 1 d .
H7A H 0.4321 0.1438 -0.0505 0.103 Uiso 1 1 calc R
H7B H 0.4542 0.2097 0.0394 0.103 Uiso 1 1 calc R
H7C H 0.4600 0.0807 0.0187 0.103 Uiso 1 1 calc R
C8 C 0.9189(5) 0.3805(5) 0.1237(3) 0.0842(18) Uani 1 1 d .
H8A H 0.9098 0.4482 0.1561 0.126 Uiso 1 1 calc R
H8B H 1.0028 0.4095 0.1070 0.126 Uiso 1 1 calc R
H8C H 0.9042 0.3149 0.1549 0.126 Uiso 1 1 calc R
C9 C 0.6166(4) 0.1618(4) 0.1607(2) 0.0388(10) Uani 1 1 d .
H9 H 0.6204 0.0939 0.1287 0.047 Uiso 1 1 calc R
C10 C 0.5437(4) 0.0397(4) 0.2588(2) 0.0363(10) Uani 1 1 d .
C11 C 0.4220(4) -0.0342(4) 0.2707(3) 0.0456(11) Uani 1 1 d .
C12 C 0.3951(5) -0.1398(4) 0.3011(3) 0.0582(14) Uani 1 1 d .
H12 H 0.3122 -0.1911 0.3088 0.070 Uiso 1 1 calc R
C13 C 0.4889(7) -0.1712(5) 0.3204(3) 0.0700(17) Uani 1 1 d .
H13 H 0.4700 -0.2434 0.3427 0.084 Uiso 1 1 calc R
C14 C 0.6071(6) -0.1014(5) 0.3082(3) 0.0613(15) Uani 1 1 d .
H14 H 0.6699 -0.1259 0.3212 0.074 Uiso 1 1 calc R
C15 C 0.6386(4) 0.0071(4) 0.2765(2) 0.0435(11) Uani 1 1 d .
C16 C 0.3207(5) 0.0014(5) 0.2495(3) 0.0736(16) Uani 1 1 d .
H16A H 0.3358 0.0799 0.2815 0.110 Uiso 1 1 calc R
H16B H 0.2410 -0.0613 0.2599 0.110 Uiso 1 1 calc R
H16C H 0.3194 0.0090 0.1933 0.110 Uiso 1 1 calc R
C17 C 0.7714(4) 0.0847(4) 0.2657(3) 0.0566(13) Uani 1 1 d .
H17A H 0.7868 0.0672 0.2105 0.085 Uiso 1 1 calc R
H17B H 0.8252 0.0663 0.3005 0.085 Uiso 1 1 calc R
H17C H 0.7890 0.1712 0.2789 0.085 Uiso 1 1 calc R
C18 C 0.8252(4) 0.6758(4) 0.3605(2) 0.0360(10) Uani 1 1 d .
C19 C 0.9176(4) 0.7502(4) 0.3166(3) 0.0491(12) Uani 1 1 d .
C20 C 0.9623(5) 0.8765(5) 0.3367(4) 0.0661(15) Uani 1 1 d .
H20 H 1.0234 0.9277 0.3072 0.079 Uiso 1 1 calc R
C21 C 0.9210(6) 0.9288(5) 0.3974(4) 0.0743(19) Uani 1 1 d .
H21 H 0.9537 1.0152 0.4104 0.089 Uiso 1 1 calc R
C22 C 0.8307(5) 0.8545(5) 0.4402(3) 0.0631(15) Uani 1 1 d .
H22 H 0.8016 0.8913 0.4823 0.076 Uiso 1 1 calc R
C23 C 0.7818(4) 0.7290(4) 0.4233(3) 0.0496(12) Uani 1 1 d .
C24 C 0.9679(5) 0.6940(5) 0.2525(3) 0.0692(15) Uani 1 1 d .
H24A H 1.0321 0.7586 0.2293 0.104 Uiso 1 1 calc R
H24B H 0.9011 0.6418 0.2115 0.104 Uiso 1 1 calc R
H24C H 1.0036 0.6447 0.2745 0.104 Uiso 1 1 calc R
C25 C 0.6816(5) 0.6519(5) 0.4695(3) 0.0652(15) Uani 1 1 d .
H25A H 0.6600 0.7049 0.5081 0.098 Uiso 1 1 calc R
H25B H 0.7108 0.6025 0.4971 0.098 Uiso 1 1 calc R
H25C H 0.6086 0.5980 0.4333 0.098 Uiso 1 1 calc R
C26 C 0.7932(4) 0.4834(4) 0.3897(2) 0.0332(10) Uani 1 1 d .
H26 H 0.8444 0.5232 0.4376 0.040 Uiso 1 1 calc R
C27 C 0.7664(4) 0.2951(4) 0.4253(2) 0.0333(10) Uani 1 1 d .
C28 C 0.8871(4) 0.3071(4) 0.4362(2) 0.0444(11) Uani 1 1 d .
C29 C 0.9068(5) 0.2328(5) 0.4868(3) 0.0591(14) Uani 1 1 d .
H29 H 0.9876 0.2379 0.4954 0.071 Uiso 1 1 calc R
C30 C 0.8148(6) 0.1554(5) 0.5229(3) 0.0649(16) Uani 1 1 d .
H30 H 0.8314 0.1083 0.5573 0.078 Uiso 1 1 calc R
C31 C 0.6971(5) 0.1445(4) 0.5100(2) 0.0551(13) Uani 1 1 d .
H31 H 0.6325 0.0882 0.5349 0.066 Uiso 1 1 calc R
C32 C 0.6703(4) 0.2137(4) 0.4617(2) 0.0385(10) Uani 1 1 d .
C33 C 0.9898(4) 0.3902(5) 0.3957(3) 0.0586(14) Uani 1 1 d .
H33A H 0.9626 0.3798 0.3397 0.088 Uiso 1 1 calc R
H33B H 1.0608 0.3706 0.4004 0.088 Uiso 1 1 calc R
H33C H 1.0139 0.4751 0.4203 0.088 Uiso 1 1 calc R
C34 C 0.5430(4) 0.2047(4) 0.4517(3) 0.0487(12) Uani 1 1 d .
H34A H 0.5448 0.2854 0.4679 0.073 Uiso 1 1 calc R
H34B H 0.4899 0.1477 0.4847 0.073 Uiso 1 1 calc R
H34C H 0.5104 0.1750 0.3961 0.073 Uiso 1 1 calc R
C35 C 0.4364(4) 0.3632(4) 0.3024(3) 0.0499(12) Uani 1 1 d .
H35A H 0.4095 0.2988 0.3363 0.060 Uiso 1 1 calc R
H35B H 0.4634 0.4412 0.3392 0.060 Uiso 1 1 calc R
C36 C 0.1560(4) 0.2133(5) 0.2782(3) 0.0720(16) Uani 1 1 d .
H36A H 0.1617 0.1370 0.2584 0.108 Uiso 1 1 calc R
H36B H 0.0798 0.2114 0.2544 0.108 Uiso 1 1 calc R
H36C H 0.1549 0.2223 0.3359 0.108 Uiso 1 1 calc R
C37 C 0.2935(5) 0.3183(6) 0.1418(3) 0.0885(19) Uani 1 1 d .
H37A H 0.3692 0.3812 0.1265 0.133 Uiso 1 1 calc R
H37B H 0.2214 0.3226 0.1166 0.133 Uiso 1 1 calc R
H37C H 0.2910 0.2375 0.1246 0.133 Uiso 1 1 calc R
C38 C 0.2605(5) 0.4811(4) 0.2745(4) 0.0745(17) Uani 1 1 d .
H38A H 0.2599 0.5008 0.3318 0.112 Uiso 1 1 calc R
H38B H 0.1800 0.4643 0.2483 0.112 Uiso 1 1 calc R
H38C H 0.3253 0.5505 0.2555 0.112 Uiso 1 1 calc R
C39 C 0.6572(5) 0.5203(4) 0.0967(3) 0.0650(14) Uani 1 1 d U
H39A H 0.5977 0.4466 0.0611 0.078 Uiso 1 1 calc R
H39B H 0.7419 0.5278 0.0901 0.078 Uiso 1 1 calc R
C40 C 0.6461(7) 0.6317(5) 0.0793(3) 0.1011(19) Uani 1 1 d U
H40A H 0.7138 0.6780 0.0481 0.121 Uiso 1 1 calc R
H40B H 0.5661 0.6087 0.0486 0.121 Uiso 1 1 calc R
C41 C 0.6534(7) 0.7048(5) 0.1545(3) 0.1055(19) Uani 1 1 d U
H41A H 0.6021 0.7500 0.1510 0.127 Uiso 1 1 calc R
H41B H 0.7399 0.7641 0.1717 0.127 Uiso 1 1 calc R
C42 C 0.6063(5) 0.6171(4) 0.2092(3) 0.0496(11) Uani 1 1 d U
H42A H 0.6496 0.6537 0.2628 0.059 Uiso 1 1 calc R
H42B H 0.5167 0.5916 0.2125 0.059 Uiso 1 1 calc R
N1 N 0.6578(3) 0.2700(3) 0.13680(19) 0.0432(9) Uani 1 1 d .
N2 N 0.5708(3) 0.1508(3) 0.22927(18) 0.0346(8) Uani 1 1 d .
N3 N 0.7755(3) 0.5477(3) 0.33870(18) 0.0342(8) Uani 1 1 d .
N4 N 0.7394(3) 0.3649(3) 0.37319(18) 0.0321(8) Uani 1 1 d .
O1 O 0.6297(3) 0.5134(2) 0.17785(15) 0.0425(7) Uani 1 1 d U
Si1 Si 0.29159(11) 0.34459(12) 0.25177(8) 0.0475(3) Uani 1 1 d .
Y1 Y 0.62372(4) 0.36617(4) 0.25874(2) 0.02998(13) Uani 1 1 d .

loop_
_atom_site_aniso_label
_atom_site_aniso_U_11
_atom_site_aniso_U_22
_atom_site_aniso_U_33
_atom_site_aniso_U_23
_atom_site_aniso_U_13
_atom_site_aniso_U_12
C1 0.083(4) 0.042(3) 0.037(3) 0.013(2) 0.021(3) 0.028(3)
C2 0.107(5) 0.049(3) 0.029(3) 0.007(2) 0.012(3) 0.040(3)
C3 0.146(7) 0.072(4) 0.035(3) 0.006(3) 0.017(4) 0.052(5)
C4 0.162(8) 0.091(5) 0.044(4) 0.017(4) 0.057(5) 0.040(5)
C5 0.121(6) 0.074(5) 0.073(5) 0.017(4) 0.056(4) 0.025(4)
C6 0.085(4) 0.053(4) 0.048(3) 0.007(3) 0.025(3) 0.018(3)
C7 0.104(5) 0.061(4) 0.043(3) 0.000(3) -0.009(3) 0.039(4)
C8 0.073(4) 0.068(4) 0.087(5) 0.007(3) 0.022(4) 0.008(3)
C9 0.048(3) 0.033(3) 0.032(3) 0.000(2) -0.002(2) 0.017(2)
C10 0.054(3) 0.022(2) 0.024(2) 0.0019(18) 0.001(2) 0.009(2)
C11 0.053(3) 0.034(3) 0.039(3) 0.003(2) 0.010(2) 0.009(3)
C12 0.077(4) 0.036(3) 0.041(3) 0.003(2) 0.013(3) 0.005(3)
C13 0.128(6) 0.041(3) 0.036(3) 0.013(2) 0.008(3) 0.030(4)
C14 0.098(5) 0.045(3) 0.045(3) 0.008(3) -0.005(3) 0.034(3)
C15 0.065(3) 0.037(3) 0.028(2) -0.001(2) -0.002(2) 0.024(3)
C16 0.046(3) 0.061(4) 0.093(4) 0.014(3) 0.008(3) 0.003(3)
C17 0.053(3) 0.048(3) 0.068(3) -0.003(3) -0.004(3) 0.024(3)
C18 0.035(3) 0.026(2) 0.041(3) 0.002(2) -0.011(2) 0.010(2)
C19 0.041(3) 0.039(3) 0.059(3) 0.012(2) -0.008(2) 0.008(2)
C20 0.062(4) 0.034(3) 0.090(4) 0.015(3) -0.016(3) 0.009(3)
C21 0.069(4) 0.033(3) 0.113(5) -0.004(3) -0.043(4) 0.022(3)
C22 0.063(4) 0.043(3) 0.078(4) -0.022(3) -0.026(3) 0.029(3)
C23 0.048(3) 0.053(3) 0.050(3) -0.002(2) -0.013(2) 0.028(3)
C24 0.060(4) 0.048(3) 0.079(4) 0.016(3) 0.024(3) 0.001(3)
C25 0.068(4) 0.076(4) 0.056(3) -0.004(3) 0.010(3) 0.039(3)
C26 0.027(2) 0.037(3) 0.034(2) 0.000(2) -0.0018(18) 0.014(2)
C27 0.043(3) 0.036(3) 0.026(2) 0.0007(19) -0.0044(19) 0.023(2)
C28 0.053(3) 0.050(3) 0.038(3) -0.002(2) -0.003(2) 0.032(3)
C29 0.066(4) 0.067(4) 0.056(3) -0.014(3) -0.024(3) 0.048(3)
C30 0.098(5) 0.050(3) 0.050(3) 0.007(3) -0.020(3) 0.037(4)
C31 0.089(4) 0.043(3) 0.034(3) 0.009(2) 0.000(3) 0.029(3)
C32 0.053(3) 0.032(3) 0.027(2) 0.0021(19) -0.002(2) 0.015(2)
C33 0.044(3) 0.067(4) 0.067(4) 0.000(3) 0.003(3) 0.029(3)
C34 0.056(3) 0.045(3) 0.040(3) 0.011(2) 0.013(2) 0.014(3)
C35 0.045(3) 0.054(3) 0.048(3) 0.014(2) 0.005(2) 0.017(3)
C36 0.045(3) 0.054(4) 0.111(5) 0.012(3) 0.013(3) 0.016(3)
C37 0.064(4) 0.118(5) 0.055(4) 0.000(4) -0.009(3) 0.018(4)
C38 0.049(3) 0.052(3) 0.120(5) 0.024(3) 0.015(3) 0.016(3)
C39 0.120(4) 0.054(3) 0.030(2) 0.012(2) 0.012(3) 0.044(3)
C40 0.201(5) 0.065(3) 0.051(3) 0.027(3) 0.020(4) 0.064(4)
C41 0.204(5) 0.068(3) 0.062(3) 0.027(3) 0.030(4) 0.070(4)
C42 0.072(3) 0.047(3) 0.042(3) 0.014(2) 0.006(2) 0.036(2)
N1 0.065(3) 0.036(2) 0.030(2) 0.0088(17) 0.0113(18) 0.020(2)
N2 0.042(2) 0.0270(19) 0.030(2) 0.0047(15) 0.0037(16) 0.0102(17)
N3 0.029(2) 0.033(2) 0.035(2) 0.0073(16) -0.0012(15) 0.0079(17)
N4 0.032(2) 0.033(2) 0.0309(19) 0.0070(16) -0.0009(15) 0.0131(17)
O1 0.067(2) 0.0315(16) 0.0298(16) 0.0100(13) 0.0043(14) 0.0207(15)
Si1 0.0312(7) 0.0473(8) 0.0571(9) 0.0071(7) 0.0024(6) 0.0106(7)
Y1 0.0345(2) 0.0290(2) 0.0231(2) 0.00618(16) 0.00090(16) 0.01001(19)

loop_
_atom_type_symbol
_atom_type_description
_atom_type_scat_dispersion_real
_atom_type_scat_dispersion_imag
_atom_type_scat_source
C C 0.0033 0.0016 'International Tables Vol C Tables 4.2.6.8 and 6.1.1.4'
H H 0.0000 0.0000 'International Tables Vol C Tables 4.2.6.8 and 6.1.1.4'
N N 0.0061 0.0033 'International Tables Vol C Tables 4.2.6.8 and 6.1.1.4'
O O 0.0106 0.0060 'International Tables Vol C Tables 4.2.6.8 and 6.1.1.4'
Si Si 0.0817 0.0704 'International Tables Vol C Tables 4.2.6.8 and 6.1.1.4'
Y Y -2.7962 3.5667 'International Tables Vol C Tables 4.2.6.8 and 6.1.1.4'

loop_
_geom_angle_atom_site_label_1
_geom_angle_atom_site_label_2
_geom_angle_atom_site_label_3
_geom_angle
C6 C1 C2 121.8(5)
C6 C1 N1 119.0(5)
C2 C1 N1 119.1(5)
C3 C2 C1 117.2(6)
C3 C2 C7 121.2(5)
C1 C2 C7 121.6(4)
C4 C3 C2 122.3(6)
C4 C3 H3 118.9
C2 C3 H3 118.9
C3 C4 C5 120.7(6)
C3 C4 H4 119.6
C5 C4 H4 119.6
C4 C5 C6 120.0(6)
C4 C5 H5 120.0
C6 C5 H5 120.0
C1 C6 C5 118.0(6)
C1 C6 C8 120.9(5)
C5 C6 C8 121.1(6)
C2 C7 H7A 109.5
C2 C7 H7B 109.5
H7A C7 H7B 109.5
C2 C7 H7C 109.5
H7A C7 H7C 109.5
H7B C7 H7C 109.5
C6 C8 H8A 109.5
C6 C8 H8B 109.5
H8A C8 H8B 109.5
C6 C8 H8C 109.5
H8A C8 H8C 109.5
H8B C8 H8C 109.5
N2 C9 N1 118.6(4)
N2 C9 Y1 59.8(2)
N1 C9 Y1 58.9(2)
N2 C9 H9 120.7
N1 C9 H9 120.7
Y1 C9 H9 175.8
C11 C10 C15 120.9(4)
C11 C10 N2 119.0(4)
C15 C10 N2 120.1(4)
C12 C11 C10 119.6(4)
C12 C11 C16 120.5(5)
C10 C11 C16 119.9(4)
C11 C12 C13 119.8(5)
C11 C12 H12 120.1
C13 C12 H12 120.1
C14 C13 C12 121.2(5)
C14 C13 H13 119.4
C12 C13 H13 119.4
C13 C14 C15 120.8(5)
C13 C14 H14 119.6
C15 C14 H14 119.6
C10 C15 C14 117.6(5)
C10 C15 C17 122.7(4)
C14 C15 C17 119.6(4)
C11 C16 H16A 109.5
C11 C16 H16B 109.5
H16A C16 H16B 109.5
C11 C16 H16C 109.5
H16A C16 H16C 109.5
H16B C16 H16C 109.5
C15 C17 H17A 109.5
C15 C17 H17B 109.5
H17A C17 H17B 109.5
C15 C17 H17C 109.5
H17A C17 H17C 109.5
H17B C17 H17C 109.5
C23 C18 N3 121.0(4)
C23 C18 C19 120.3(4)
N3 C18 C19 118.7(4)
C20 C19 C18 118.1(5)
C20 C19 C24 121.5(5)
C18 C19 C24 120.4(4)
C21 C20 C19 122.0(5)
C21 C20 H20 119.0
C19 C20 H20 119.0
C20 C21 C22 119.2(5)
C20 C21 H21 120.4
C22 C21 H21 120.4
C23 C22 C21 122.0(5)
C23 C22 H22 119.0
C21 C22 H22 119.0
C22 C23 C18 118.4(5)
C22 C23 C25 120.3(5)
C18 C23 C25 121.3(4)
C19 C24 H24A 109.5
C19 C24 H24B 109.5
H24A C24 H24B 109.5
C19 C24 H24C 109.5
H24A C24 H24C 109.5
H24B C24 H24C 109.5
C23 C25 H25A 109.5
C23 C25 H25B 109.5
H25A C25 H25B 109.5
C23 C25 H25C 109.5
H25A C25 H25C 109.5
H25B C25 H25C 109.5
N4 C26 N3 118.9(4)
N4 C26 Y1 59.2(2)
N3 C26 Y1 60.1(2)
N4 C26 H26 120.5
N3 C26 H26 120.5
Y1 C26 H26 174.1
C32 C27 C28 121.7(4)
C32 C27 N4 118.9(3)
C28 C27 N4 119.3(4)
C27 C28 C29 116.5(4)
C27 C28 C33 122.4(4)
C29 C28 C33 121.1(4)
C30 C29 C28 122.1(5)
C30 C29 H29 119.0
C28 C29 H29 119.0
C29 C30 C31 120.0(4)
C29 C30 H30 120.0
C31 C30 H30 120.0
C30 C31 C32 121.5(5)
C30 C31 H31 119.3
C32 C31 H31 119.3
C31 C32 C27 118.3(4)
C31 C32 C34 120.5(4)
C27 C32 C34 121.2(3)
C28 C33 H33A 109.5
C28 C33 H33B 109.5
H33A C33 H33B 109.5
C28 C33 H33C 109.5
H33A C33 H33C 109.5
H33B C33 H33C 109.5
C32 C34 H34A 109.5
C32 C34 H34B 109.5
H34A C34 H34B 109.5
C32 C34 H34C 109.5
H34A C34 H34C 109.5
H34B C34 H34C 109.5
Si1 C35 Y1 134.0(2)
Si1 C35 H35A 103.7
Y1 C35 H35A 103.7
Si1 C35 H35B 103.7
Y1 C35 H35B 103.7
H35A C35 H35B 105.3
Si1 C36 H36A 109.5
Si1 C36 H36B 109.5
H36A C36 H36B 109.5
Si1 C36 H36C 109.5
H36A C36 H36C 109.5
H36B C36 H36C 109.5
Si1 C37 H37A 109.5
Si1 C37 H37B 109.5
H37A C37 H37B 109.5
Si1 C37 H37C 109.5
H37A C37 H37C 109.5
H37B C37 H37C 109.5
Si1 C38 H38A 109.5
Si1 C38 H38B 109.5
H38A C38 H38B 109.5
Si1 C38 H38C 109.5
H38A C38 H38C 109.5
H38B C38 H38C 109.5
O1 C39 C40 105.0(4)
O1 C39 H39A 110.7
C40 C39 H39A 110.7
O1 C39 H39B 110.7
C40 C39 H39B 110.7
H39A C39 H39B 108.8
C41 C40 C39 106.9(4)
C41 C40 H40A 110.3
C39 C40 H40A 110.3
C41 C40 H40B 110.3
C39 C40 H40B 110.3
H40A C40 H40B 108.6
C40 C41 C42 104.9(5)
C40 C41 H41A 110.8
C42 C41 H41A 110.8
C40 C41 H41B 110.8
C42 C41 H41B 110.8
H41A C41 H41B 108.8
O1 C42 C41 106.2(4)
O1 C42 H42A 110.5
C41 C42 H42A 110.5
O1 C42 H42B 110.5
C41 C42 H42B 110.5
H42A C42 H42B 108.7
C9 N1 C1 115.7(3)
C9 N1 Y1 92.6(2)
C1 N1 Y1 151.7(3)
C9 N2 C10 117.6(3)
C9 N2 Y1 92.1(2)
C10 N2 Y1 147.5(3)
C26 N3 C18 118.2(3)
C26 N3 Y1 91.4(3)
C18 N3 Y1 148.1(2)
C26 N4 C27 119.0(3)
C26 N4 Y1 92.9(2)
C27 N4 Y1 148.1(3)
C39 O1 C42 109.1(3)
C39 O1 Y1 129.9(2)
C42 O1 Y1 121.0(2)
C35 Si1 C38 113.1(2)
C35 Si1 C36 111.9(2)
C38 Si1 C36 106.9(2)
C35 Si1 C37 111.5(2)
C38 Si1 C37 105.4(3)
C36 Si1 C37 107.5(3)
C35 Y1 N4 105.83(13)
C35 Y1 N1 128.99(14)
N4 Y1 N1 115.72(11)
C35 Y1 O1 88.26(13)
N4 Y1 O1 136.53(11)
N1 Y1 O1 81.55(10)
C35 Y1 N3 101.98(14)
N4 Y1 N3 56.36(11)
N1 Y1 N3 124.99(12)
O1 Y1 N3 80.75(10)
C35 Y1 N2 101.26(14)
N4 Y1 N2 85.46(11)
N1 Y1 N2 56.44(11)
O1 Y1 N2 132.73(10)
N3 Y1 N2 139.44(10)
C35 Y1 C26 103.99(13)
N4 Y1 C26 27.98(10)
N1 Y1 C26 126.62(12)
O1 Y1 C26 109.18(11)
N3 Y1 C26 28.49(10)
N2 Y1 C26 112.95(11)
C35 Y1 C9 118.91(15)
N4 Y1 C9 100.37(11)
N1 Y1 C9 28.49(11)
O1 Y1 C9 108.31(11)
N3 Y1 C9 137.95(11)
N2 Y1 C9 28.01(10)
C26 Y1 C9 122.68(11)

loop_
_geom_bond_atom_site_label_1
_geom_bond_atom_site_label_2
_geom_bond_distance
C1 C6 1.391(7)
C1 C2 1.405(7)
C1 N1 1.436(5)
C2 C3 1.396(7)
C2 C7 1.488(7)
C3 C4 1.331(9)
C3 H3 0.9500
C4 C5 1.393(9)
C4 H4 0.9500
C5 C6 1.403(7)
C5 H5 0.9500
C6 C8 1.510(7)
C7 H7A 0.9800
C7 H7B 0.9800
C7 H7C 0.9800
C8 H8A 0.9800
C8 H8B 0.9800
C8 H8C 0.9800
C9 N2 1.309(5)
C9 N1 1.330(5)
C9 Y1 2.786(4)
C9 H9 0.9500
C10 C11 1.393(6)
C10 C15 1.393(6)
C10 N2 1.426(5)
C11 C12 1.372(6)
C11 C16 1.503(6)
C12 C13 1.378(7)
C12 H12 0.9500
C13 C14 1.350(7)
C13 H13 0.9500
C14 C15 1.408(6)
C14 H14 0.9500
C15 C17 1.502(6)
C16 H16A 0.9800
C16 H16B 0.9800
C16 H16C 0.9800
C17 H17A 0.9800
C17 H17B 0.9800
C17 H17C 0.9800
C18 C23 1.406(6)
C18 N3 1.411(5)
C18 C19 1.414(6)
C19 C20 1.393(6)
C19 C24 1.492(6)
C20 C21 1.359(7)
C20 H20 0.9500
C21 C22 1.388(7)
C21 H21 0.9500
C22 C23 1.376(6)
C22 H22 0.9500
C23 C25 1.500(6)
C24 H24A 0.9800
C24 H24B 0.9800
C24 H24C 0.9800
C25 H25A 0.9800
C25 H25B 0.9800
C25 H25C 0.9800
C26 N4 1.300(5)
C26 N3 1.320(5)
C26 Y1 2.767(4)
C26 H26 0.9500
C27 C32 1.393(5)
C27 C28 1.396(6)
C27 N4 1.434(4)
C28 C29 1.421(6)
C28 C33 1.487(6)
C29 C30 1.343(7)
C29 H29 0.9500
C30 C31 1.368(7)
C30 H30 0.9500
C31 C32 1.383(5)
C31 H31 0.9500
C32 C34 1.485(6)
C33 H33A 0.9800
C33 H33B 0.9800
C33 H33C 0.9800
C34 H34A 0.9800
C34 H34B 0.9800
C34 H34C 0.9800
C35 Si1 1.831(4)
C35 Y1 2.371(4)
C35 H35A 0.9900
C35 H35B 0.9900
C36 Si1 1.859(5)
C36 H36A 0.9800
C36 H36B 0.9800
C36 H36C 0.9800
C37 Si1 1.871(5)
C37 H37A 0.9800
C37 H37B 0.9800
C37 H37C 0.9800
C38 Si1 1.854(5)
C38 H38A 0.9800
C38 H38B 0.9800
C38 H38C 0.9800
C39 O1 1.443(5)
C39 C40 1.492(6)
C39 H39A 0.9900
C39 H39B 0.9900
C40 C41 1.443(7)
C40 H40A 0.9900
C40 H40B 0.9900
C41 C42 1.463(6)
C41 H41A 0.9900
C41 H41B 0.9900
C42 O1 1.449(5)
C42 H42A 0.9900
C42 H42B 0.9900
N1 Y1 2.388(3)
N2 Y1 2.410(3)
N3 Y1 2.400(3)
N4 Y1 2.378(3)
O1 Y1 2.396(2)

loop_
_geom_torsion_atom_site_label_1
_geom_torsion_atom_site_label_2
_geom_torsion_atom_site_label_3
_geom_torsion_atom_site_label_4
_geom_torsion
C6 C1 C2 C3 -2.4(7)
N1 C1 C2 C3 175.0(4)
C6 C1 C2 C7 179.2(5)
N1 C1 C2 C7 -3.4(7)
C1 C2 C3 C4 2.6(8)
C7 C2 C3 C4 -179.0(6)
C2 C3 C4 C5 -2.0(10)
C3 C4 C5 C6 1.0(10)
C2 C1 C6 C5 1.5(7)
N1 C1 C6 C5 -175.9(4)
C2 C1 C6 C8 -176.4(5)
N1 C1 C6 C8 6.2(7)
C4 C5 C6 C1 -0.8(9)
C4 C5 C6 C8 177.1(6)
C15 C10 C11 C12 0.7(6)
N2 C10 C11 C12 -178.3(4)
C15 C10 C11 C16 -178.6(4)
N2 C10 C11 C16 2.3(6)
C10 C11 C12 C13 0.7(7)
C16 C11 C12 C13 -179.9(5)
C11 C12 C13 C14 -1.7(8)
C12 C13 C14 C15 1.1(8)
C11 C10 C15 C14 -1.3(6)
N2 C10 C15 C14 177.8(4)
C11 C10 C15 C17 -179.2(4)
N2 C10 C15 C17 -0.2(6)
C13 C14 C15 C10 0.4(7)
C13 C14 C15 C17 178.3(4)
C23 C18 C19 C20 -0.9(6)
N3 C18 C19 C20 177.4(4)
C23 C18 C19 C24 177.1(4)
N3 C18 C19 C24 -4.6(6)
C18 C19 C20 C21 1.0(7)
C24 C19 C20 C21 -177.0(5)
C19 C20 C21 C22 -0.8(7)
C20 C21 C22 C23 0.4(7)
C21 C22 C23 C18 -0.3(7)
C21 C22 C23 C25 -178.2(4)
N3 C18 C23 C22 -177.7(4)
C19 C18 C23 C22 0.5(6)
N3 C18 C23 C25 0.2(6)
C19 C18 C23 C25 178.4(4)
C32 C27 C28 C29 -0.5(6)
N4 C27 C28 C29 -178.2(4)
C32 C27 C28 C33 177.8(4)
N4 C27 C28 C33 0.1(6)
C27 C28 C29 C30 -0.4(7)
C33 C28 C29 C30 -178.8(5)
C28 C29 C30 C31 1.4(8)
C29 C30 C31 C32 -1.4(8)
C30 C31 C32 C27 0.5(7)
C30 C31 C32 C34 -177.0(4)
C28 C27 C32 C31 0.4(6)
N4 C27 C32 C31 178.2(4)
C28 C27 C32 C34 178.0(4)
N4 C27 C32 C34 -4.3(6)
O1 C39 C40 C41 18.4(7)
C39 C40 C41 C42 -27.9(8)
C40 C41 C42 O1 26.8(7)
N2 C9 N1 C1 -176.6(4)
Y1 C9 N1 C1 178.5(4)
N2 C9 N1 Y1 4.9(4)
C6 C1 N1 C9 -107.8(5)
C2 C1 N1 C9 74.8(5)
C6 C1 N1 Y1 69.1(8)
C2 C1 N1 Y1 -108.4(7)
N1 C9 N2 C10 -171.2(4)
Y1 C9 N2 C10 -166.3(4)
N1 C9 N2 Y1 -4.9(4)
C11 C10 N2 C9 -117.5(4)
C15 C10 N2 C9 63.4(5)
C11 C10 N2 Y1 88.5(6)
C15 C10 N2 Y1 -90.5(6)
N4 C26 N3 C18 174.3(3)
Y1 C26 N3 C18 167.6(4)
N4 C26 N3 Y1 6.7(4)
C23 C18 N3 C26 -65.5(5)
C19 C18 N3 C26 116.2(4)
C23 C18 N3 Y1 90.5(6)
C19 C18 N3 Y1 -87.8(6)
N3 C26 N4 C27 175.0(3)
Y1 C26 N4 C27 -178.2(4)
N3 C26 N4 Y1 -6.8(4)
C32 C27 N4 C26 120.1(4)
C28 C27 N4 C26 -62.1(5)
C32 C27 N4 Y1 -56.5(6)
C28 C27 N4 Y1 121.3(5)
C40 C39 O1 C42 -1.5(6)
C40 C39 O1 Y1 179.9(4)
C41 C42 O1 C39 -15.6(6)
C41 C42 O1 Y1 163.2(4)
Y1 C35 Si1 C38 -116.7(3)
Y1 C35 Si1 C36 122.5(3)
Y1 C35 Si1 C37 1.9(4)
Si1 C35 Y1 N4 -171.3(3)
Si1 C35 Y1 N1 -27.2(4)
Si1 C35 Y1 O1 50.4(3)
Si1 C35 Y1 N3 130.6(3)
Si1 C35 Y1 N2 -82.9(3)
Si1 C35 Y1 C26 159.8(3)
Si1 C35 Y1 C9 -59.6(4)
C26 N4 Y1 C35 -90.1(3)
C27 N4 Y1 C35 86.9(5)
C26 N4 Y1 N1 120.3(2)
C27 N4 Y1 N1 -62.7(5)
C26 N4 Y1 O1 14.6(3)
C27 N4 Y1 O1 -168.4(4)
C26 N4 Y1 N3 3.9(2)
C27 N4 Y1 N3 -179.0(5)
C26 N4 Y1 N2 169.5(2)
C27 N4 Y1 N2 -13.5(5)
C27 N4 Y1 C26 177.0(6)
C26 N4 Y1 C9 145.7(2)
C27 N4 Y1 C9 -37.3(5)
C9 N1 Y1 C35 -79.2(3)
C1 N1 Y1 C35 103.7(7)
C9 N1 Y1 N4 62.0(3)
C1 N1 Y1 N4 -115.1(6)
C9 N1 Y1 O1 -160.0(3)
C1 N1 Y1 O1 22.9(6)
C9 N1 Y1 N3 127.6(2)
C1 N1 Y1 N3 -49.5(7)
C9 N1 Y1 N2 -2.8(2)
C1 N1 Y1 N2 -179.9(7)
C9 N1 Y1 C26 92.3(3)
C1 N1 Y1 C26 -84.8(7)
C1 N1 Y1 C9 -177.1(8)
C39 O1 Y1 C35 -135.4(4)
C42 O1 Y1 C35 46.2(3)
C39 O1 Y1 N4 113.2(4)
C42 O1 Y1 N4 -65.2(3)
C39 O1 Y1 N1 -5.5(4)
C42 O1 Y1 N1 176.0(3)
C39 O1 Y1 N3 122.2(4)
C42 O1 Y1 N3 -56.3(3)
C39 O1 Y1 N2 -31.6(4)
C42 O1 Y1 N2 149.9(3)
C39 O1 Y1 C26 120.4(4)
C42 O1 Y1 C26 -58.0(3)
C39 O1 Y1 C9 -15.4(4)
C42 O1 Y1 C9 166.1(3)
C26 N3 Y1 C35 97.3(2)
C18 N3 Y1 C35 -61.7(5)
C26 N3 Y1 N4 -3.9(2)
C18 N3 Y1 N4 -162.9(5)
C26 N3 Y1 N1 -103.7(2)
C18 N3 Y1 N1 97.3(5)
C26 N3 Y1 O1 -176.5(2)
C18 N3 Y1 O1 24.5(5)
C26 N3 Y1 N2 -26.4(3)
C18 N3 Y1 N2 174.6(5)
C18 N3 Y1 C26 -159.0(6)
C26 N3 Y1 C9 -69.3(3)
C18 N3 Y1 C9 131.7(5)
C9 N2 Y1 C35 132.5(2)
C10 N2 Y1 C35 -70.5(5)
C9 N2 Y1 N4 -122.3(2)
C10 N2 Y1 N4 34.8(5)
C9 N2 Y1 N1 2.9(2)
C10 N2 Y1 N1 159.9(5)
C9 N2 Y1 O1 34.3(3)
C10 N2 Y1 O1 -168.6(5)
C9 N2 Y1 N3 -103.6(3)
C10 N2 Y1 N3 53.4(6)
C9 N2 Y1 C26 -116.9(2)
C10 N2 Y1 C26 40.1(5)
C10 N2 Y1 C9 157.0(6)
N4 C26 Y1 C35 97.5(2)
N3 C26 Y1 C35 -89.4(2)
N3 C26 Y1 N4 173.1(4)
N4 C26 Y1 N1 -75.7(3)
N3 C26 Y1 N1 97.4(2)
N4 C26 Y1 O1 -169.4(2)
N3 C26 Y1 O1 3.7(2)
N4 C26 Y1 N3 -173.1(4)
N4 C26 Y1 N2 -11.4(3)
N3 C26 Y1 N2 161.7(2)
N4 C26 Y1 C9 -41.3(3)
N3 C26 Y1 C9 131.9(2)
N2 C9 Y1 C35 -55.7(3)
N1 C9 Y1 C35 119.3(3)
N2 C9 Y1 N4 59.0(2)
N1 C9 Y1 N4 -126.0(2)
N2 C9 Y1 N1 -175.0(4)
N2 C9 Y1 O1 -154.1(2)
N1 C9 Y1 O1 20.9(3)
N2 C9 Y1 N3 109.3(3)
N1 C9 Y1 N3 -75.7(3)
N1 C9 Y1 N2 175.0(4)
N2 C9 Y1 C26 77.3(3)
N1 C9 Y1 C26 -107.7(3)

loop_
_platon_squeeze_void_nr
_platon_squeeze_void_average_x
_platon_squeeze_void_average_y
_platon_squeeze_void_average_z
_platon_squeeze_void_volume
_platon_squeeze_void_count_electrons
_platon_squeeze_void_content
1 0.000 0.000 0.000 305 54 ' '
2 0.145 0.640 0.352 9 1 ' '
3 0.250 0.094 0.398 14 1 ' '
4 0.364 0.558 0.441 15 1 ' '
5 0.636 0.442 0.559 15 1 ' '
6 0.750 0.905 0.602 14 1 ' '
7 0.855 0.360 0.648 9 0 ' '
